data_7246244
loop_
_publ_author_name
'Zhang, Jiamao'
'Deng, Yue'
'Wang, Shentang'
'Yang, Jun'
'Hu, Shanshan'

_publ_section_title
;
 A calixarene-based coordination cage as an efficient luminescent sensor
 for Fe3+, MnO4&#x2212;, NB and 2,4-DNP in aqueous medium
;
_journal_issue 10
_journal_name_full CrystEngComm
_journal_page_first 1495
_journal_page_last 1500
_journal_paper_doi 10.1039/D2CE01508K
_journal_volume 25
_journal_year 2023
_chemical_formula_sum 'C312 H300 Mg24 O78 S24'
_chemical_formula_weight 6650.38
_space_group_crystal_system tetragonal
_space_group_IT_number 87
_space_group_name_Hall '-I 4'
_space_group_name_H-M_alt 'I 4/m'
_atom_sites_solution_hydrogens geom
_audit_creation_method SHELXL-2018/3
_audit_update_record
;
2022-11-02 deposited with the CCDC.	2023-01-11 downloaded from the CCDC.
;
_cell_angle_alpha 90
_cell_angle_beta 90
_cell_angle_gamma 90
_cell_formula_units_Z 2
_cell_length_a 26.170(5)
_cell_length_b 26.170(5)
_cell_length_c 43.516(14)
_cell_measurement_reflns_used 9589
_cell_measurement_temperature 150(2)
_cell_measurement_theta_max 26.17
_cell_measurement_theta_min 2.24
_cell_volume 29803(13)
_computing_cell_refinement 'Bruker SAINT'
_computing_data_collection 'Bruker APEX2'
_computing_data_reduction 'Bruker SAINT'
_computing_structure_refinement 'SHELXL-2018/3 (Sheldrick, 2018)'
_diffrn_ambient_temperature 150(2)
_diffrn_measured_fraction_theta_full 0.990
_diffrn_measured_fraction_theta_max 0.990
_diffrn_measurement_device_type 'Bruker APEX-II CCD'
_diffrn_measurement_method '\f and \w scans'
_diffrn_radiation_type MoK\a
_diffrn_radiation_wavelength 0.71073
_diffrn_reflns_av_R_equivalents 0.0640
_diffrn_reflns_av_unetI/netI 0.0342
_diffrn_reflns_Laue_measured_fraction_full 0.990
_diffrn_reflns_Laue_measured_fraction_max 0.990
_diffrn_reflns_limit_h_max 31
_diffrn_reflns_limit_h_min -31
_diffrn_reflns_limit_k_max 31
_diffrn_reflns_limit_k_min -31
_diffrn_reflns_limit_l_max 50
_diffrn_reflns_limit_l_min -51
_diffrn_reflns_number 120352
_diffrn_reflns_point_group_measured_fraction_full 0.990
_diffrn_reflns_point_group_measured_fraction_max 0.990
_diffrn_reflns_theta_full 24.999
_diffrn_reflns_theta_max 24.999
_diffrn_reflns_theta_min 1.445
_exptl_absorpt_coefficient_mu 0.155
_exptl_absorpt_correction_type none
_exptl_crystal_colour colourless
_exptl_crystal_density_diffrn 0.741
_exptl_crystal_density_method 'not measured'
_exptl_crystal_description block
_exptl_crystal_F_000 6936
_refine_diff_density_max 1.392
_refine_diff_density_min -0.743
_refine_diff_density_rms 0.073
_refine_ls_extinction_method none
_refine_ls_goodness_of_fit_ref 1.138
_refine_ls_hydrogen_treatment constr
_refine_ls_matrix_type full
_refine_ls_number_parameters 448
_refine_ls_number_reflns 13197
_refine_ls_number_restraints 21
_refine_ls_restrained_S_all 1.143
_refine_ls_R_factor_all 0.0916
_refine_ls_R_factor_gt 0.0752
_refine_ls_shift/su_max 0.001
_refine_ls_shift/su_mean 0.000
_refine_ls_structure_factor_coef Fsqd
_refine_ls_weighting_details 'w=1/[\s^2^(Fo^2^)+(0.1426P)^2^+43.7305P] where P=(Fo^2^+2Fc^2^)/3'
_refine_ls_weighting_scheme calc
_refine_ls_wR_factor_gt 0.2404
_refine_ls_wR_factor_ref 0.2535
_reflns_Friedel_coverage 0.000
_reflns_number_gt 10326
_reflns_number_total 13197
_reflns_threshold_expression 'I > 2\s(I)'
_cod_data_source_file d2ce01508k2.cif
_cod_data_source_block c25_0m_sq
_cod_depositor_comments 'Adding full bibliography for 7246244.cif.'
_cod_original_cell_volume 29802(15)
_cod_database_code 7246244
_shelx_shelxl_version_number 2018/3
_shelx_space_group_comment
;
The symmetry employed for this shelxl refinement is uniquely defined
by the following loop, which should always be used as a source of
symmetry information in preference to the above space-group names.
They are only intended as comments.
;

loop_
_space_group_symop_operation_xyz
'x, y, z'
'-x, -y, z'
'-y, x, z'
'y, -x, z'
'x+1/2, y+1/2, z+1/2'
'-x+1/2, -y+1/2, z+1/2'
'-y+1/2, x+1/2, z+1/2'
'y+1/2, -x+1/2, z+1/2'
'-x, -y, -z'
'x, y, -z'
'y, -x, -z'
'-y, x, -z'
'-x+1/2, -y+1/2, -z+1/2'
'x+1/2, y+1/2, -z+1/2'
'y+1/2, -x+1/2, -z+1/2'
'-y+1/2, x+1/2, -z+1/2'

loop_
_atom_site_label
_atom_site_type_symbol
_atom_site_fract_x
_atom_site_fract_y
_atom_site_fract_z
_atom_site_U_iso_or_equiv
_atom_site_adp_type
_atom_site_occupancy
_atom_site_site_symmetry_order
_atom_site_calc_flag
_atom_site_refinement_flags_posn
_atom_site_refinement_flags_adp
_atom_site_refinement_flags_occupancy
_atom_site_disorder_assembly
_atom_site_disorder_group
Mg1 Mg 0.54461(4) 0.56810(4) 0.67529(2) 0.0435(3) Uani 1 1 d . . . . .
Mg2 Mg 0.78873(5) 0.40857(5) 0.500000 0.0373(3) Uani 1 2 d S T P . .
Mg3 Mg 0.72967(5) 0.69996(5) 0.500000 0.0382(3) Uani 1 2 d S T P . .
Mg4 Mg 0.65999(4) 0.74417(4) 0.54871(2) 0.0372(3) Uani 1 1 d . . . . .
S1 S 0.58144(4) 0.62479(4) 0.72429(2) 0.0588(3) Uani 1 1 d . . . . .
S2 S 0.73477(4) 0.16950(4) 0.500000 0.0439(3) Uani 1 2 d S T P . .
S3 S 0.81363(3) 0.29649(3) 0.41052(2) 0.0456(2) Uani 1 1 d . . . . .
S4 S 0.89339(4) 0.42172(4) 0.500000 0.0393(3) Uani 1 2 d S T P . .
O1 O 0.57704(9) 0.51607(9) 0.70279(5) 0.0503(6) Uani 1 1 d . . . . .
O2 O 0.75226(8) 0.26779(8) 0.46620(5) 0.0429(5) Uani 1 1 d . . . . .
O3 O 0.81313(7) 0.36225(8) 0.46632(5) 0.0419(5) Uani 1 1 d . . . . .
O4 O 0.62254(9) 0.48247(9) 0.64681(5) 0.0514(6) Uani 1 1 d . . . . .
O5 O 0.60545(9) 0.56583(9) 0.64693(5) 0.0509(6) Uani 1 1 d . . . . .
O6 O 0.73289(9) 0.40962(8) 0.56760(5) 0.0479(5) Uani 1 1 d . . . . .
O7 O 0.76557(9) 0.46014(8) 0.53135(5) 0.0477(5) Uani 1 1 d . . . . .
O8 O 0.72833(9) 0.64317(8) 0.53130(5) 0.0469(5) Uani 1 1 d . . . . .
O9 O 0.67763(9) 0.67633(8) 0.56737(5) 0.0464(5) Uani 1 1 d . . . . .
O11 O 0.500000 0.500000 0.65919(9) 0.0425(10) Uani 1 4 d S T P . .
O12 O 0.64598(11) 0.72216(10) 0.500000 0.0379(6) Uani 1 2 d S T P . .
C1 C 0.60375(13) 0.52179(14) 0.72782(7) 0.0502(8) Uani 1 1 d . . . . .
C2 C 0.62885(15) 0.48019(16) 0.74203(8) 0.0584(9) Uani 1 1 d . . . . .
C3 C 0.65944(19) 0.4875(2) 0.76741(10) 0.0782(13) Uani 1 1 d . . . . .
H3 H 0.676048 0.458675 0.776184 0.094 Uiso 1 1 calc R U . . .
C4 C 0.6670(2) 0.5349(2) 0.78064(11) 0.0918(16) Uani 1 1 d D . . . .
C5 C 0.64150(19) 0.5766(2) 0.76721(10) 0.0817(14) Uani 1 1 d . . . . .
H5 H 0.645784 0.609743 0.775767 0.098 Uiso 1 1 calc R U . . .
C6 C 0.61024(15) 0.57039(16) 0.74174(8) 0.0583(9) Uani 1 1 d . . . . .
C7 C 0.7020(4) 0.5430(4) 0.80798(18) 0.234(3) Uani 1 1 d D . . . .
C8 C 0.7549(3) 0.5227(4) 0.80099(19) 0.234(3) Uani 1 1 d D . . . .
H8A H 0.777192 0.528191 0.818807 0.351 Uiso 1 1 calc R U . . .
H8B H 0.752904 0.486081 0.796496 0.351 Uiso 1 1 calc R U . . .
H8C H 0.768990 0.540750 0.783155 0.351 Uiso 1 1 calc R U . . .
C9 C 0.6782(4) 0.5140(4) 0.83483(18) 0.234(3) Uani 1 1 d D . . . .
H9A H 0.644052 0.527588 0.839015 0.351 Uiso 1 1 calc R U . . .
H9B H 0.675645 0.477625 0.829599 0.351 Uiso 1 1 calc R U . . .
H9C H 0.699713 0.518014 0.853115 0.351 Uiso 1 1 calc R U . . .
C10 C 0.7063(4) 0.5993(3) 0.8184(2) 0.234(3) Uani 1 1 d D . . . .
H10A H 0.672154 0.612632 0.822931 0.351 Uiso 1 1 calc R U . . .
H10B H 0.727613 0.601313 0.836852 0.351 Uiso 1 1 calc R U . . .
H10C H 0.721866 0.619584 0.801927 0.351 Uiso 1 1 calc R U . . .
C11 C 0.77815(11) 0.22981(11) 0.45504(7) 0.0389(7) Uani 1 1 d . . . . .
C12 C 0.77613(12) 0.18043(12) 0.46790(8) 0.0442(7) Uani 1 1 d . . . . .
C13 C 0.80369(16) 0.14043(14) 0.45577(11) 0.0678(11) Uani 1 1 d . . . . .
H13 H 0.801035 0.107699 0.465082 0.081 Uiso 1 1 calc R U . . .
C14 C 0.8354(2) 0.14640(15) 0.43027(13) 0.0879(16) Uani 1 1 d D . . . .
C15 C 0.83765(16) 0.19497(14) 0.41726(10) 0.0671(11) Uani 1 1 d . . . . .
H15 H 0.858561 0.200328 0.399705 0.081 Uiso 1 1 calc R U . . .
C16 C 0.81019(12) 0.23576(12) 0.42923(8) 0.0448(7) Uani 1 1 d . . . . .
C17 C 0.8641(3) 0.1030(2) 0.4146(2) 0.217(3) Uani 1 1 d D . . . .
C18 C 0.8545(4) 0.0526(2) 0.4295(2) 0.217(3) Uani 1 1 d D . . . .
H18A H 0.873732 0.026009 0.418646 0.325 Uiso 1 1 calc R U . . .
H18B H 0.865577 0.053921 0.450997 0.325 Uiso 1 1 calc R U . . .
H18C H 0.817924 0.044711 0.428625 0.325 Uiso 1 1 calc R U . . .
C19 C 0.9208(3) 0.1169(3) 0.4122(2) 0.217(3) Uani 1 1 d D . . . .
H19A H 0.924366 0.150286 0.402230 0.325 Uiso 1 1 calc R U . . .
H19B H 0.935840 0.118224 0.432776 0.325 Uiso 1 1 calc R U . . .
H19C H 0.938540 0.090924 0.399908 0.325 Uiso 1 1 calc R U . . .
C20 C 0.8454(3) 0.0978(3) 0.3801(2) 0.217(3) Uani 1 1 d D . . . .
H20A H 0.850915 0.130149 0.369338 0.325 Uiso 1 1 calc R U . . .
H20B H 0.864796 0.070601 0.369925 0.325 Uiso 1 1 calc R U . . .
H20C H 0.808930 0.089249 0.379824 0.325 Uiso 1 1 calc R U . . .
C21 C 0.85878(11) 0.35648(11) 0.45496(7) 0.0390(7) Uani 1 1 d . . . . .
C22 C 0.86737(12) 0.32568(12) 0.42887(8) 0.0444(7) Uani 1 1 d . . . . .
C23 C 0.91628(15) 0.31951(17) 0.41705(11) 0.0716(12) Uani 1 1 d . . . . .
H23 H 0.920752 0.298920 0.399274 0.086 Uiso 1 1 calc R U . . .
C24 C 0.95884(16) 0.3423(2) 0.43021(13) 0.0916(17) Uani 1 1 d D . . . .
C25 C 0.95007(14) 0.37352(17) 0.45590(10) 0.0700(12) Uani 1 1 d . . . . .
H25 H 0.978146 0.390505 0.465238 0.084 Uiso 1 1 calc R U . . .
C26 C 0.90187(12) 0.38020(12) 0.46794(8) 0.0425(7) Uani 1 1 d . . . . .
C27 C 1.0123(2) 0.3362(3) 0.41705(18) 0.215(3) Uani 1 1 d D . . . .
C28 C 1.0132(2) 0.2991(3) 0.39045(19) 0.215(3) Uani 1 1 d D . . . .
H28A H 1.048196 0.296180 0.382586 0.322 Uiso 1 1 calc R U . . .
H28B H 1.001361 0.265547 0.397410 0.322 Uiso 1 1 calc R U . . .
H28C H 0.990738 0.311610 0.374080 0.322 Uiso 1 1 calc R U . . .
C29 C 1.0501(2) 0.3194(3) 0.44256(17) 0.215(3) Uani 1 1 d D . . . .
H29A H 1.048865 0.343994 0.459547 0.322 Uiso 1 1 calc R U . . .
H29B H 1.040609 0.285469 0.450109 0.322 Uiso 1 1 calc R U . . .
H29C H 1.084855 0.318294 0.434148 0.322 Uiso 1 1 calc R U . . .
C30 C 1.0312(2) 0.3889(3) 0.40589(19) 0.215(3) Uani 1 1 d D . . . .
H30A H 1.030687 0.413089 0.423068 0.322 Uiso 1 1 calc R U . . .
H30B H 1.066179 0.385709 0.398053 0.322 Uiso 1 1 calc R U . . .
H30C H 1.008793 0.401293 0.389471 0.322 Uiso 1 1 calc R U . . .
C31 C 0.66379(12) 0.53437(12) 0.61016(7) 0.0413(7) Uani 1 1 d . . . . .
C32 C 0.68795(12) 0.49255(12) 0.59712(7) 0.0430(7) Uani 1 1 d . . . . .
H32 H 0.683836 0.459658 0.606020 0.052 Uiso 1 1 calc R U . . .
C33 C 0.71812(12) 0.49845(11) 0.57115(7) 0.0407(7) Uani 1 1 d . . . . .
C34 C 0.72364(12) 0.54685(11) 0.55800(7) 0.0407(7) Uani 1 1 d . . . . .
H34 H 0.743901 0.551018 0.540058 0.049 Uiso 1 1 calc R U . . .
C35 C 0.69970(12) 0.58871(11) 0.57102(7) 0.0411(7) Uani 1 1 d . . . . .
C36 C 0.66940(12) 0.58260(12) 0.59701(7) 0.0429(7) Uani 1 1 d . . . . .
H36 H 0.652544 0.611249 0.605785 0.051 Uiso 1 1 calc R U . . .
C37 C 0.62816(12) 0.52689(12) 0.63688(7) 0.0434(7) Uani 1 1 d . . . . .
C38 C 0.74096(12) 0.45247(12) 0.55561(7) 0.0414(7) Uani 1 1 d . . . . .
C39 C 0.70249(12) 0.64012(11) 0.55544(7) 0.0410(7) Uani 1 1 d . . . . .

loop_
_atom_site_aniso_label
_atom_site_aniso_U_11
_atom_site_aniso_U_22
_atom_site_aniso_U_33
_atom_site_aniso_U_23
_atom_site_aniso_U_13
_atom_site_aniso_U_12
Mg1 0.0488(6) 0.0524(6) 0.0292(5) -0.0003(4) -0.0019(4) 0.0039(5)
Mg2 0.0363(7) 0.0350(7) 0.0405(7) 0.000 0.000 0.0038(6)
Mg3 0.0422(8) 0.0311(7) 0.0412(8) 0.000 0.000 -0.0036(6)
Mg4 0.0342(5) 0.0321(5) 0.0454(6) 0.0000(4) -0.0002(4) -0.0010(4)
S1 0.0640(6) 0.0608(6) 0.0516(5) -0.0082(4) -0.0094(4) -0.0035(4)
S2 0.0390(6) 0.0392(6) 0.0534(7) 0.000 0.000 -0.0072(5)
S3 0.0463(5) 0.0464(4) 0.0440(4) -0.0041(3) 0.0027(3) -0.0098(3)
S4 0.0425(6) 0.0303(5) 0.0452(6) 0.000 0.000 -0.0022(4)
O1 0.0625(14) 0.0558(13) 0.0326(11) -0.0012(10) -0.0139(10) 0.0026(11)
O2 0.0419(11) 0.0350(11) 0.0517(12) 0.0004(9) 0.0098(9) 0.0066(9)
O3 0.0291(10) 0.0475(12) 0.0491(12) -0.0078(9) 0.0036(9) 0.0000(9)
O4 0.0613(14) 0.0445(13) 0.0484(13) 0.0064(10) 0.0118(11) -0.0023(11)
O5 0.0580(14) 0.0484(13) 0.0462(13) 0.0025(10) 0.0114(11) 0.0074(11)
O6 0.0551(13) 0.0352(11) 0.0535(13) 0.0006(10) 0.0099(10) 0.0005(10)
O7 0.0593(14) 0.0366(11) 0.0473(13) -0.0007(9) 0.0133(11) 0.0035(10)
O8 0.0619(14) 0.0365(11) 0.0424(12) 0.0034(9) 0.0103(10) 0.0042(10)
O9 0.0505(13) 0.0391(11) 0.0496(12) 0.0045(10) 0.0084(10) 0.0055(10)
O11 0.0503(15) 0.0503(15) 0.0268(19) 0.000 0.000 0.000
O12 0.0362(15) 0.0362(15) 0.0413(16) 0.000 0.000 -0.0032(12)
C1 0.055(2) 0.064(2) 0.0316(16) 0.0004(14) -0.0059(14) -0.0018(17)
C2 0.062(2) 0.073(2) 0.0410(18) 0.0069(17) -0.0089(16) -0.0014(19)
C3 0.088(3) 0.095(3) 0.051(2) 0.004(2) -0.027(2) 0.012(3)
C4 0.105(4) 0.109(4) 0.062(3) -0.009(3) -0.040(3) 0.007(3)
C5 0.095(3) 0.094(3) 0.056(2) -0.019(2) -0.029(2) 0.006(3)
C6 0.064(2) 0.071(2) 0.0397(18) -0.0078(16) -0.0139(16) 0.0028(18)
C7 0.249(6) 0.309(8) 0.144(4) -0.071(5) -0.132(5) 0.029(6)
C8 0.249(6) 0.309(8) 0.144(4) -0.071(5) -0.132(5) 0.029(6)
C9 0.249(6) 0.309(8) 0.144(4) -0.071(5) -0.132(5) 0.029(6)
C10 0.249(6) 0.309(8) 0.144(4) -0.071(5) -0.132(5) 0.029(6)
C11 0.0311(14) 0.0367(15) 0.0490(17) -0.0064(13) -0.0018(13) -0.0017(12)
C12 0.0399(16) 0.0364(16) 0.0562(19) -0.0044(14) 0.0028(14) -0.0028(13)
C13 0.074(3) 0.0351(18) 0.095(3) -0.0033(18) 0.028(2) 0.0023(17)
C14 0.101(4) 0.044(2) 0.119(4) -0.015(2) 0.055(3) 0.002(2)
C15 0.070(2) 0.050(2) 0.082(3) -0.0159(19) 0.035(2) -0.0015(18)
C16 0.0445(17) 0.0379(16) 0.0520(18) -0.0092(14) 0.0066(14) -0.0057(13)
C17 0.239(5) 0.082(2) 0.330(8) -0.035(4) 0.178(6) 0.022(3)
C18 0.239(5) 0.082(2) 0.330(8) -0.035(4) 0.178(6) 0.022(3)
C19 0.239(5) 0.082(2) 0.330(8) -0.035(4) 0.178(6) 0.022(3)
C20 0.239(5) 0.082(2) 0.330(8) -0.035(4) 0.178(6) 0.022(3)
C21 0.0385(16) 0.0324(14) 0.0460(17) 0.0005(12) 0.0032(13) -0.0019(12)
C22 0.0410(17) 0.0417(17) 0.0505(18) -0.0084(14) 0.0066(14) -0.0073(13)
C23 0.049(2) 0.083(3) 0.083(3) -0.042(2) 0.017(2) -0.016(2)
C24 0.051(2) 0.118(4) 0.106(4) -0.067(3) 0.022(2) -0.016(2)
C25 0.045(2) 0.084(3) 0.081(3) -0.034(2) 0.0110(19) -0.0157(19)
C26 0.0377(16) 0.0389(16) 0.0509(18) -0.0058(13) 0.0038(13) -0.0025(13)
C27 0.070(2) 0.333(7) 0.242(5) -0.205(5) 0.055(3) -0.051(3)
C28 0.070(2) 0.333(7) 0.242(5) -0.205(5) 0.055(3) -0.051(3)
C29 0.070(2) 0.333(7) 0.242(5) -0.205(5) 0.055(3) -0.051(3)
C30 0.070(2) 0.333(7) 0.242(5) -0.205(5) 0.055(3) -0.051(3)
C31 0.0414(16) 0.0418(16) 0.0407(16) 0.0014(13) 0.0009(13) 0.0006(13)
C32 0.0484(17) 0.0375(16) 0.0431(17) 0.0041(13) 0.0001(14) -0.0002(14)
C33 0.0437(16) 0.0368(16) 0.0415(16) -0.0009(12) 0.0010(13) 0.0011(13)
C34 0.0438(17) 0.0385(16) 0.0398(16) 0.0029(13) 0.0033(13) 0.0009(13)
C35 0.0484(17) 0.0337(15) 0.0413(16) 0.0015(12) -0.0005(13) 0.0020(13)
C36 0.0440(17) 0.0404(16) 0.0443(17) -0.0028(13) 0.0024(13) 0.0030(13)
C37 0.0470(17) 0.0464(18) 0.0368(16) 0.0021(13) -0.0006(13) 0.0024(14)
C38 0.0418(16) 0.0378(16) 0.0444(17) 0.0001(13) 0.0010(13) 0.0011(13)
C39 0.0431(17) 0.0349(15) 0.0452(17) 0.0000(13) -0.0015(14) 0.0012(13)

loop_
_atom_type_symbol
_atom_type_description
_atom_type_scat_dispersion_real
_atom_type_scat_dispersion_imag
_atom_type_scat_source
C C 0.0033 0.0016 'International Tables Vol C Tables 4.2.6.8 and 6.1.1.4'
H H 0.0000 0.0000 'International Tables Vol C Tables 4.2.6.8 and 6.1.1.4'
Mg Mg 0.0486 0.0363 'International Tables Vol C Tables 4.2.6.8 and 6.1.1.4'
O O 0.0106 0.0060 'International Tables Vol C Tables 4.2.6.8 and 6.1.1.4'
S S 0.1246 0.1234 'International Tables Vol C Tables 4.2.6.8 and 6.1.1.4'

loop_
_geom_angle_atom_site_label_1
_geom_angle_atom_site_label_2
_geom_angle_atom_site_label_3
_geom_angle
_geom_angle_site_symmetry_1
_geom_angle_site_symmetry_3
_geom_angle_publ_flag
O1 Mg1 O1 93.35(14) . 3_655 ?
O1 Mg1 O5 90.63(11) . . ?
O1 Mg1 O5 174.93(11) 3_655 . ?
O1 Mg1 O4 175.48(12) . 3_655 ?
O1 Mg1 O4 90.35(11) 3_655 3_655 ?
O5 Mg1 O4 85.54(10) . 3_655 ?
O1 Mg1 O11 82.35(10) . . ?
O1 Mg1 O11 82.34(10) 3_655 . ?
O5 Mg1 O11 101.33(11) . . ?
O4 Mg1 O11 100.75(11) 3_655 . ?
O1 Mg1 S1 75.92(7) . . ?
O1 Mg1 S1 75.72(7) 3_655 . ?
O5 Mg1 S1 102.25(9) . . ?
O4 Mg1 S1 102.53(9) 3_655 . ?
O11 Mg1 S1 147.89(11) . . ?
O1 Mg1 Mg1 106.04(8) . 3_655 ?
O1 Mg1 Mg1 41.18(7) 3_655 3_655 ?
O5 Mg1 Mg1 140.12(8) . 3_655 ?
O4 Mg1 Mg1 78.47(8) 3_655 3_655 ?
O11 Mg1 Mg1 47.80(3) . 3_655 ?
S1 Mg1 Mg1 116.73(4) . 3_655 ?
O1 Mg1 Mg1 41.19(7) . 4_565 ?
O1 Mg1 Mg1 106.03(8) 3_655 4_565 ?
O5 Mg1 Mg1 79.04(8) . 4_565 ?
O4 Mg1 Mg1 139.75(8) 3_655 4_565 ?
O11 Mg1 Mg1 47.80(3) . 4_565 ?
S1 Mg1 Mg1 116.95(4) . 4_565 ?
Mg1 Mg1 Mg1 90.0 3_655 4_565 ?
O3 Mg2 O3 93.86(14) . 10_556 ?
O3 Mg2 O7 90.34(9) . 10_556 ?
O3 Mg2 O7 175.05(11) 10_556 10_556 ?
O3 Mg2 O7 175.04(11) . . ?
O3 Mg2 O7 90.34(9) 10_556 . ?
O7 Mg2 O7 85.36(14) 10_556 . ?
O3 Mg2 O12 82.14(9) . 11_566 ?
O3 Mg2 O12 82.14(9) 10_556 11_566 ?
O7 Mg2 O12 101.07(10) 10_556 11_566 ?
O7 Mg2 O12 101.08(10) . 11_566 ?
O3 Mg2 S4 76.09(7) . . ?
O3 Mg2 S4 76.09(7) 10_556 . ?
O7 Mg2 S4 102.43(8) 10_556 . ?
O7 Mg2 S4 102.43(8) . . ?
O12 Mg2 S4 147.83(9) 11_566 . ?
O3 Mg2 Mg4 41.34(6) . 11_566 ?
O3 Mg2 Mg4 106.10(8) 10_556 11_566 ?
O7 Mg2 Mg4 78.80(7) 10_556 11_566 ?
O7 Mg2 Mg4 139.46(9) . 11_566 ?
O12 Mg2 Mg4 47.39(4) 11_566 11_566 ?
S4 Mg2 Mg4 117.29(4) . 11_566 ?
O3 Mg2 Mg4 106.10(8) . 4_565 ?
O3 Mg2 Mg4 41.34(6) 10_556 4_565 ?
O7 Mg2 Mg4 139.46(9) 10_556 4_565 ?
O7 Mg2 Mg4 78.81(7) . 4_565 ?
O12 Mg2 Mg4 47.39(4) 11_566 4_565 ?
S4 Mg2 Mg4 117.29(4) . 4_565 ?
Mg4 Mg2 Mg4 89.45(6) 11_566 4_565 ?
O2 Mg3 O2 94.04(14) 12_656 3_655 ?
O2 Mg3 O8 90.47(9) 12_656 . ?
O2 Mg3 O8 175.37(10) 3_655 . ?
O2 Mg3 O8 175.37(10) 12_656 10_556 ?
O2 Mg3 O8 90.47(9) 3_655 10_556 ?
O8 Mg3 O8 85.00(13) . 10_556 ?
O2 Mg3 O12 81.80(9) 12_656 . ?
O2 Mg3 O12 81.80(9) 3_655 . ?
O8 Mg3 O12 99.92(10) . . ?
O8 Mg3 O12 99.92(10) 10_556 . ?
O2 Mg3 S2 75.32(7) 12_656 3_655 ?
O2 Mg3 S2 75.32(7) 3_655 3_655 ?
O8 Mg3 S2 104.89(9) . 3_655 ?
O8 Mg3 S2 104.89(9) 10_556 3_655 ?
O12 Mg3 S2 146.10(9) . 3_655 ?
O2 Mg3 Mg4 105.78(9) 12_656 10_556 ?
O2 Mg3 Mg4 41.16(6) 3_655 10_556 ?
O8 Mg3 Mg4 138.13(9) . 10_556 ?
O8 Mg3 Mg4 78.36(7) 10_556 10_556 ?
O12 Mg3 Mg4 47.11(4) . 10_556 ?
S2 Mg3 Mg4 116.41(4) 3_655 10_556 ?
O2 Mg3 Mg4 41.16(6) 12_656 . ?
O2 Mg3 Mg4 105.78(9) 3_655 . ?
O8 Mg3 Mg4 78.36(7) . . ?
O8 Mg3 Mg4 138.13(9) 10_556 . ?
O12 Mg3 Mg4 47.12(4) . . ?
S2 Mg3 Mg4 116.41(4) 3_655 . ?
Mg4 Mg3 Mg4 88.92(6) 10_556 . ?
O3 Mg4 O9 174.27(11) 12_656 . ?
O3 Mg4 O2 94.17(10) 12_656 12_656 ?
O9 Mg4 O2 90.42(10) . 12_656 ?
O3 Mg4 O6 90.15(10) 12_656 3_655 ?
O9 Mg4 O6 85.03(10) . 3_655 ?
O2 Mg4 O6 174.20(11) 12_656 3_655 ?
O3 Mg4 O12 82.80(10) 12_656 . ?
O9 Mg4 O12 101.20(10) . . ?
O2 Mg4 O12 82.80(10) 12_656 . ?
O6 Mg4 O12 101.61(10) 3_655 . ?
O3 Mg4 S3 74.87(7) 12_656 12_656 ?
O9 Mg4 S3 103.04(8) . 12_656 ?
O2 Mg4 S3 75.66(7) 12_656 12_656 ?
O6 Mg4 S3 101.82(8) 3_655 12_656 ?
O12 Mg4 S3 147.46(8) . 12_656 ?
O3 Mg4 Mg2 41.36(7) 12_656 3_655 ?
O9 Mg4 Mg2 139.87(8) . 3_655 ?
O2 Mg4 Mg2 106.99(8) 12_656 3_655 ?
O6 Mg4 Mg2 78.81(7) 3_655 3_655 ?
O12 Mg4 Mg2 48.11(8) . 3_655 ?
S3 Mg4 Mg2 116.07(4) 12_656 3_655 ?
O3 Mg4 Mg3 106.89(8) 12_656 . ?
O9 Mg4 Mg3 78.84(7) . . ?
O2 Mg4 Mg3 41.17(7) 12_656 . ?
O6 Mg4 Mg3 140.58(8) 3_655 . ?
O12 Mg4 Mg3 48.21(8) . . ?
S3 Mg4 Mg3 116.72(4) 12_656 . ?
Mg2 Mg4 Mg3 90.81(4) 3_655 . ?
C6 S1 C2 104.16(19) . 3_655 ?
C6 S1 Mg1 92.72(12) . . ?
C2 S1 Mg1 92.88(12) 3_655 . ?
C12 S2 C12 102.6(2) . 10_556 ?
C12 S2 Mg3 92.65(11) . 11_566 ?
C12 S2 Mg3 92.66(11) 10_556 11_566 ?
C16 S3 C22 102.47(16) . . ?
C16 S3 Mg4 92.32(11) . 11_566 ?
C22 S3 Mg4 93.10(11) . 11_566 ?
C26 S4 C26 103.0(2) . 10_556 ?
C26 S4 Mg2 92.72(11) . . ?
C26 S4 Mg2 92.72(11) 10_556 . ?
C1 O1 Mg1 130.5(2) . . ?
C1 O1 Mg1 130.8(2) . 4_565 ?
Mg1 O1 Mg1 97.63(11) . 4_565 ?
C11 O2 Mg4 130.9(2) . 11_566 ?
C11 O2 Mg3 130.9(2) . 11_566 ?
Mg4 O2 Mg3 97.67(10) 11_566 11_566 ?
C21 O3 Mg4 131.9(2) . 11_566 ?
C21 O3 Mg2 129.76(19) . . ?
Mg4 O3 Mg2 97.30(10) 11_566 . ?
C37 O4 Mg1 128.5(2) . 4_565 ?
C37 O5 Mg1 127.6(2) . . ?
C38 O6 Mg4 127.7(2) . 4_565 ?
C38 O7 Mg2 128.2(2) . . ?
C39 O8 Mg3 128.6(2) . . ?
C39 O9 Mg4 128.1(2) . . ?
Mg1 O11 Mg1 84.40(6) 2_665 4_565 ?
Mg1 O11 Mg1 84.40(6) 2_665 3_655 ?
Mg1 O11 Mg1 143.58(19) 4_565 3_655 ?
Mg1 O11 Mg1 143.59(19) 2_665 . ?
Mg1 O11 Mg1 84.40(6) 4_565 . ?
Mg1 O11 Mg1 84.40(6) 3_655 . ?
Mg4 O12 Mg4 144.28(14) 10_556 . ?
Mg4 O12 Mg2 84.50(8) 10_556 3_655 ?
Mg4 O12 Mg2 84.50(8) . 3_655 ?
Mg4 O12 Mg3 84.68(8) 10_556 . ?
Mg4 O12 Mg3 84.68(8) . . ?
Mg2 O12 Mg3 144.19(14) 3_655 . ?
O1 C1 C2 121.8(3) . . ?
O1 C1 C6 121.6(3) . . ?
C2 C1 C6 116.6(3) . . ?
C3 C2 C1 121.0(4) . . ?
C3 C2 S1 120.3(3) . 4_565 ?
C1 C2 S1 118.5(3) . 4_565 ?
C2 C3 C4 122.8(4) . . ?
C3 C4 C5 117.1(4) . . ?
C3 C4 C7 122.6(6) . . ?
C5 C4 C7 120.2(6) . . ?
C6 C5 C4 121.3(4) . . ?
C5 C6 C1 121.1(4) . . ?
C5 C6 S1 119.8(3) . . ?
C1 C6 S1 118.9(3) . . ?
C8 C7 C4 110.3(6) . . ?
C8 C7 C9 110.6(7) . . ?
C4 C7 C9 106.5(7) . . ?
C8 C7 C10 109.1(6) . . ?
C4 C7 C10 114.0(7) . . ?
C9 C7 C10 106.3(6) . . ?
O2 C11 C12 122.3(3) . . ?
O2 C11 C16 121.6(3) . . ?
C12 C11 C16 116.1(3) . . ?
C13 C12 C11 121.7(3) . . ?
C13 C12 S2 119.6(3) . . ?
C11 C12 S2 118.6(2) . . ?
C12 C13 C14 122.1(4) . . ?
C15 C14 C13 116.8(3) . . ?
C15 C14 C17 118.5(5) . . ?
C13 C14 C17 124.5(5) . . ?
C16 C15 C14 121.8(4) . . ?
C15 C16 C11 121.5(3) . . ?
C15 C16 S3 119.1(3) . . ?
C11 C16 S3 119.4(2) . . ?
C18 C17 C14 112.5(6) . . ?
C18 C17 C19 113.7(6) . . ?
C14 C17 C19 109.5(6) . . ?
C18 C17 C20 106.4(6) . . ?
C14 C17 C20 109.7(7) . . ?
C19 C17 C20 104.7(5) . . ?
O3 C21 C26 122.2(3) . . ?
O3 C21 C22 121.2(3) . . ?
C26 C21 C22 116.6(3) . . ?
C23 C22 C21 120.8(3) . . ?
C23 C22 S3 120.6(3) . . ?
C21 C22 S3 118.6(2) . . ?
C24 C23 C22 122.5(4) . . ?
C23 C24 C25 116.6(3) . . ?
C23 C24 C27 122.6(4) . . ?
C25 C24 C27 120.8(4) . . ?
C26 C25 C24 121.8(4) . . ?
C25 C26 C21 121.7(3) . . ?
C25 C26 S4 119.3(3) . . ?
C21 C26 S4 118.9(2) . . ?
C28 C27 C24 111.8(5) . . ?
C28 C27 C30 109.1(6) . . ?
C24 C27 C30 108.6(6) . . ?
C28 C27 C29 110.9(6) . . ?
C24 C27 C29 110.3(6) . . ?
C30 C27 C29 105.8(5) . . ?
C32 C31 C36 120.0(3) . . ?
C32 C31 C37 119.8(3) . . ?
C36 C31 C37 120.1(3) . . ?
C31 C32 C33 120.4(3) . . ?
C32 C33 C34 119.6(3) . . ?
C32 C33 C38 120.2(3) . . ?
C34 C33 C38 120.0(3) . . ?
C35 C34 C33 120.2(3) . . ?
C34 C35 C36 120.0(3) . . ?
C34 C35 C39 120.0(3) . . ?
C36 C35 C39 119.7(3) . . ?
C35 C36 C31 119.9(3) . . ?
O4 C37 O5 125.3(3) . . ?
O4 C37 C31 117.5(3) . . ?
O5 C37 C31 117.2(3) . . ?
O7 C38 O6 125.5(3) . . ?
O7 C38 C33 117.1(3) . . ?
O6 C38 C33 117.5(3) . . ?
O8 C39 O9 125.2(3) . . ?
O8 C39 C35 117.4(3) . . ?
O9 C39 C35 117.4(3) . . ?

loop_
_geom_bond_atom_site_label_1
_geom_bond_atom_site_label_2
_geom_bond_distance
_geom_bond_site_symmetry_2
_geom_bond_publ_flag
Mg1 O1 2.001(2) . ?
Mg1 O1 2.002(2) 3_655 ?
Mg1 O5 2.015(2) . ?
Mg1 O4 2.017(2) 3_655 ?
Mg1 O11 2.2429(17) . ?
Mg1 S1 2.7705(15) . ?
Mg1 Mg1 3.0130(17) 3_655 ?
Mg1 Mg1 3.0131(17) 4_565 ?
Mg2 O3 2.006(2) . ?
Mg2 O3 2.006(2) 10_556 ?
Mg2 O7 2.013(2) 10_556 ?
Mg2 O7 2.013(2) . ?
Mg2 O12 2.252(3) 11_566 ?
Mg2 S4 2.7605(18) . ?
Mg2 Mg4 3.0117(15) 11_566 ?
Mg2 Mg4 3.0117(15) 4_565 ?
Mg3 O2 2.010(2) 12_656 ?
Mg3 O2 2.010(2) 3_655 ?
Mg3 O8 2.016(2) . ?
Mg3 O8 2.016(2) 10_556 ?
Mg3 O12 2.266(3) . ?
Mg3 S2 2.7916(19) 3_655 ?
Mg3 Mg4 3.0259(15) 10_556 ?
Mg3 Mg4 3.0260(15) . ?
Mg4 O3 2.006(2) 12_656 ?
Mg4 O9 2.006(2) . ?
Mg4 O2 2.009(2) 12_656 ?
Mg4 O6 2.020(2) 3_655 ?
Mg4 O12 2.2269(15) . ?
Mg4 S3 2.7838(14) 12_656 ?
S1 C6 1.781(4) . ?
S1 C2 1.791(4) 3_655 ?
S2 C12 1.790(3) . ?
S2 C12 1.790(3) 10_556 ?
S3 C16 1.788(3) . ?
S3 C22 1.788(3) . ?
S4 C26 1.782(3) . ?
S4 C26 1.782(3) 10_556 ?
O1 C1 1.303(4) . ?
O2 C11 1.297(4) . ?
O3 C21 1.301(4) . ?
O4 C37 1.249(4) . ?
O5 C37 1.258(4) . ?
O6 C38 1.255(4) . ?
O7 C38 1.253(4) . ?
O8 C39 1.252(4) . ?
O9 C39 1.261(4) . ?
C1 C2 1.414(5) . ?
C1 C6 1.419(5) . ?
C2 C3 1.377(5) . ?
C3 C4 1.382(7) . ?
C4 C5 1.407(7) . ?
C4 C7 1.517(6) . ?
C5 C6 1.387(5) . ?
C7 C8 1.514(8) . ?
C7 C9 1.527(8) . ?
C7 C10 1.545(8) . ?
C11 C12 1.409(4) . ?
C11 C16 1.410(5) . ?
C12 C13 1.376(5) . ?
C13 C14 1.394(6) . ?
C14 C15 1.393(6) . ?
C14 C17 1.521(6) . ?
C15 C16 1.388(5) . ?
C17 C18 1.491(7) . ?
C17 C19 1.532(7) . ?
C17 C20 1.584(8) . ?
C21 C26 1.406(4) . ?
C21 C22 1.411(4) . ?
C22 C23 1.389(5) . ?
C23 C24 1.387(6) . ?
C24 C25 1.404(6) . ?
C24 C27 1.520(6) . ?
C25 C26 1.377(5) . ?
C27 C28 1.510(6) . ?
C27 C30 1.544(8) . ?
C27 C29 1.551(8) . ?
C31 C32 1.385(4) . ?
C31 C36 1.393(4) . ?
C31 C37 1.503(4) . ?
C32 C33 1.387(4) . ?
C33 C34 1.397(4) . ?
C33 C38 1.504(4) . ?
C34 C35 1.383(4) . ?
C35 C36 1.391(4) . ?
C35 C39 1.508(4) . ?
